data_2242221
loop_
_publ_author_name
'Bouraima, Adam'
'Makani, Thomas'
'Assani, Abderrazzak'
'Saadi, Mohamed'
'El Ammari, Lahcen'

_publ_section_title
;
 Crystal structure of a silver-, cobalt- and iron-based phosphate with an
 alluaudite-like structure: Ag~1.655~Co~1.64~Fe~1.36~(PO~4~)~3~
;
_journal_coeditor_code HP2074
_journal_issue 6
_journal_name_full 'Acta Crystallographica Section E'
_journal_page_first 890
_journal_page_last 892
_journal_paper_doi 10.1107/S205698901700740X
_journal_volume 73
_journal_year 2017
_chemical_formula_iupac 'Ag1.655 Co1.64 Fe1.36 (P O4)3'
_chemical_formula_moiety 'Ag6.62 Co6.56 Fe5.44 O48 P12'
_chemical_formula_structural 'Ag1.655 Co1.64 Fe1.36 (P O4)3'
_chemical_formula_sum 'Ag6.62 Co6.56 Fe5.44 O48 P12'
_chemical_formula_weight 2544.10
_chemical_name_systematic
;
Silver cobalt iron tris(orthophosphate)
;
_space_group_crystal_system monoclinic
_space_group_IT_number 15
_space_group_name_Hall '-C 2yc'
_space_group_name_H-M_alt 'C 1 2/c 1'
_symmetry_space_group_name_Hall '-C 2yc'
_symmetry_space_group_name_H-M 'C 1 2/c 1'
_audit_creation_method SHELXL-2014/7
_cell_angle_alpha 90
_cell_angle_beta 114.0120(10)
_cell_angle_gamma 90
_cell_formula_units_Z 1
_cell_length_a 11.8680(3)
_cell_length_b 12.5514(3)
_cell_length_c 6.4386(2)
_cell_measurement_reflns_used 2137
_cell_measurement_temperature 296(2)
_cell_measurement_theta_max 36.316
_cell_measurement_theta_min 3.246
_cell_volume 876.09(4)
_computing_cell_refinement
;
SAINT (Bruker, 2009)
;
_computing_data_collection
;
APEX2 (Bruker, 2009)
;
_computing_data_reduction
;
SAINT (Bruker, 2009)
;
_computing_molecular_graphics
;
ORTEP-3 for Windows (Farrugia, 2012) and DIAMOND (Brandenburg,
2006)
;
_computing_publication_material
;
publCIF (Westrip, 2010)
;
_computing_structure_refinement
;
SHELXL2014 (Sheldrick, 2015<i>b</i>)
;
_computing_structure_solution
;
SHELXT2014 (Sheldrick, 2015<i>a</i>)
;
_diffrn_ambient_temperature 296(2)
_diffrn_measured_fraction_theta_full 0.999
_diffrn_measured_fraction_theta_max 1.000
_diffrn_measurement_device_type 'Bruker X8 APEX'
_diffrn_measurement_method '\f and \w scans'
_diffrn_radiation_monochromator graphite
_diffrn_radiation_source 'fine-focus sealed tube'
_diffrn_radiation_type MoK\a
_diffrn_radiation_wavelength 0.71073
_diffrn_reflns_av_R_equivalents 0.0304
_diffrn_reflns_limit_h_max 19
_diffrn_reflns_limit_h_min -19
_diffrn_reflns_limit_k_max 20
_diffrn_reflns_limit_k_min -20
_diffrn_reflns_limit_l_max 10
_diffrn_reflns_limit_l_min -10
_diffrn_reflns_number 13097
_diffrn_reflns_theta_full 25.242
_diffrn_reflns_theta_max 36.316
_diffrn_reflns_theta_min 3.246
_exptl_absorpt_coefficient_mu 9.506
_exptl_absorpt_correction_T_max 0.124
_exptl_absorpt_correction_T_min 0.066
_exptl_absorpt_correction_type multi-scan
_exptl_absorpt_process_details
;
(SADABS; Krause <i>et al.</i>, 2015)
;
_exptl_crystal_colour brown
_exptl_crystal_density_diffrn 4.822
_exptl_crystal_description block
_exptl_crystal_F_000 1194
_exptl_crystal_size_max 0.31
_exptl_crystal_size_mid 0.26
_exptl_crystal_size_min 0.22
_refine_diff_density_max 1.465
_refine_diff_density_min -0.916
_refine_ls_extinction_coef 0.00102(10)
_refine_ls_extinction_expression Fc^*^=kFc[1+0.001xFc^2^\l^3^/sin(2\q)]^-1/4^
_refine_ls_extinction_method
;
SHELXL2014 (Sheldrick, 2015<i>b</i>)
;
_refine_ls_goodness_of_fit_ref 1.192
_refine_ls_hydrogen_treatment undef
_refine_ls_matrix_type full
_refine_ls_number_parameters 99
_refine_ls_number_reflns 2137
_refine_ls_number_restraints 0
_refine_ls_restrained_S_all 1.192
_refine_ls_R_factor_all 0.0203
_refine_ls_R_factor_gt 0.0195
_refine_ls_shift/su_max 0.001
_refine_ls_shift/su_mean 0.000
_refine_ls_structure_factor_coef Fsqd
_refine_ls_weighting_details 'w=1/[\s^2^(Fo^2^)+(0.0121P)^2^+3.2851P] where P=(Fo^2^+2Fc^2^)/3'
_refine_ls_weighting_scheme calc
_refine_ls_wR_factor_gt 0.0462
_refine_ls_wR_factor_ref 0.0466
_reflns_number_gt 2079
_reflns_number_total 2137
_reflns_threshold_expression 'I > 2\s(I)'
_cod_data_source_file hp2074sup1.cif
_cod_data_source_block I
_cod_database_code 2242221
_shelx_space_group_comment
;
The symmetry employed for this shelxl refinement is uniquely defined
by the following loop, which should always be used as a source of
symmetry information in preference to the above space-group names.
They are only intended as comments.
;

loop_
_space_group_symop_operation_xyz
'x, y, z'
'-x, y, -z+1/2'
'x+1/2, y+1/2, z'
'-x+1/2, y+1/2, -z+1/2'
'-x, -y, -z'
'x, -y, z-1/2'
'-x+1/2, -y+1/2, -z'
'x+1/2, -y+1/2, z-1/2'

loop_
_atom_site_type_symbol
_atom_site_label
_atom_site_fract_x
_atom_site_fract_y
_atom_site_fract_z
_atom_site_U_iso_or_equiv
_atom_site_adp_type
_atom_site_calc_flag
_atom_site_occupancy
Ag Ag1 0.5000 0.5000 0.5000 0.01952(7) Uani d 0.885(2)
Ag Ag2 1.0000 0.48916(3) 0.7500 0.02408(10) Uani d 0.7688(19)
Fe Fe1 0.78227(2) 0.34311(2) 0.37115(3) 0.00565(6) Uani d 0.61(4)
Co Co1 0.78227(2) 0.34311(2) 0.37115(3) 0.00565(6) Uani d 0.39(4)
Fe Fe2 1.0000 0.76503(2) 0.7500 0.00714(8) Uani d 0.14(5)
Co Co2 1.0000 0.76503(2) 0.7500 0.00714(8) Uani d 0.86(5)
P P1 0.76272(3) 0.61138(3) 0.37428(6) 0.00502(8) Uani d 1
P P2 0.5000 0.28909(4) 0.2500 0.00535(10) Uani d 1
O O1 0.77807(11) 0.67841(10) 0.18620(19) 0.00908(19) Uani d 1
O O2 0.81856(12) 0.49999(9) 0.3820(2) 0.0112(2) Uani d 1
O O3 0.62598(11) 0.60711(11) 0.3280(2) 0.0135(2) Uani d 1
O O4 0.83676(12) 0.66524(9) 0.60788(19) 0.00917(19) Uani d 1
O O5 0.45841(10) 0.21873(10) 0.03381(18) 0.00821(19) Uani d 1
O O6 0.60284(12) 0.36401(10) 0.2530(2) 0.0122(2) Uani d 1

loop_
_atom_site_aniso_label
_atom_site_aniso_U_11
_atom_site_aniso_U_22
_atom_site_aniso_U_33
_atom_site_aniso_U_12
_atom_site_aniso_U_13
_atom_site_aniso_U_23
Ag1 0.02917(14) 0.00879(9) 0.01123(10) -0.00389(7) -0.00138(8) -0.00128(6)
Ag2 0.01069(12) 0.02795(16) 0.02519(15) 0.000 -0.00133(10) 0.000
Fe1 0.00485(9) 0.00657(9) 0.00575(9) 0.00037(6) 0.00240(6) 0.00058(6)
Co1 0.00485(9) 0.00657(9) 0.00575(9) 0.00037(6) 0.00240(6) 0.00058(6)
Fe2 0.00620(12) 0.00833(13) 0.00796(13) 0.000 0.00398(10) 0.000
Co2 0.00620(12) 0.00833(13) 0.00796(13) 0.000 0.00398(10) 0.000
P1 0.00488(15) 0.00490(15) 0.00521(15) 0.00006(11) 0.00198(11) 0.00022(10)
P2 0.00397(19) 0.0071(2) 0.00466(19) 0.000 0.00138(16) 0.000
O1 0.0101(5) 0.0112(5) 0.0062(4) -0.0001(4) 0.0036(4) 0.0020(3)
O2 0.0118(5) 0.0070(4) 0.0144(5) 0.0024(4) 0.0048(4) -0.0013(4)
O3 0.0067(4) 0.0125(5) 0.0221(6) 0.0007(4) 0.0066(4) 0.0031(4)
O4 0.0127(5) 0.0083(4) 0.0062(4) -0.0011(4) 0.0034(4) -0.0013(3)
O5 0.0064(4) 0.0124(5) 0.0053(4) -0.0011(4) 0.0018(3) -0.0017(3)
O6 0.0085(5) 0.0119(5) 0.0166(5) -0.0036(4) 0.0054(4) 0.0007(4)

loop_
_atom_type_symbol
_atom_type_description
_atom_type_scat_dispersion_real
_atom_type_scat_dispersion_imag
_atom_type_scat_source
O O 0.0110 0.0060 'International Tables Vol C Tables 4.2.6.8 and 6.1.1.4'
P P 0.1023 0.0942 'International Tables Vol C Tables 4.2.6.8 and 6.1.1.4'
Fe Fe 0.3463 0.8444 'International Tables Vol C Tables 4.2.6.8 and 6.1.1.4'
Co Co 0.3494 0.9721 'International Tables Vol C Tables 4.2.6.8 and 6.1.1.4'
Ag Ag -0.8971 1.1015 'International Tables Vol C Tables 4.2.6.8 and 6.1.1.4'

loop_
_geom_angle_atom_site_label_1
_geom_angle_atom_site_label_2
_geom_angle_atom_site_label_3
_geom_angle_site_symmetry_1
_geom_angle_site_symmetry_3
_geom_angle
O6 Ag1 O6 6_566 2_655 180.00(4)
O6 Ag1 O3 6_566 6_566 80.58(4)
O6 Ag1 O3 2_655 6_566 99.42(4)
O6 Ag1 O3 6_566 2_655 99.42(4)
O6 Ag1 O3 2_655 2_655 80.58(4)
O3 Ag1 O3 6_566 2_655 180.0
O6 Ag1 O3 6_566 5_666 108.21(5)
O6 Ag1 O3 2_655 5_666 71.79(5)
O3 Ag1 O3 6_566 5_666 66.27(5)
O3 Ag1 O3 2_655 5_666 113.73(5)
O6 Ag1 O3 6_566 . 71.79(5)
O6 Ag1 O3 2_655 . 108.21(5)
O3 Ag1 O3 6_566 . 113.73(5)
O3 Ag1 O3 2_655 . 66.27(5)
O3 Ag1 O3 5_666 . 180.0
O6 Ag1 O6 6_566 5_666 53.64(5)
O6 Ag1 O6 2_655 5_666 126.36(5)
O3 Ag1 O6 6_566 5_666 95.49(4)
O3 Ag1 O6 2_655 5_666 84.51(4)
O3 Ag1 O6 5_666 5_666 68.02(4)
O3 Ag1 O6 . 5_666 111.98(4)
O6 Ag1 O6 6_566 . 126.36(5)
O6 Ag1 O6 2_655 . 53.64(5)
O3 Ag1 O6 6_566 . 84.51(4)
O3 Ag1 O6 2_655 . 95.49(4)
O3 Ag1 O6 5_666 . 111.98(4)
O3 Ag1 O6 . . 68.02(4)
O6 Ag1 O6 5_666 . 180.0
O2 Ag2 O2 2_756 . 173.70(6)
O2 Ag2 O2 2_756 6_566 101.33(4)
O2 Ag2 O2 . 6_566 78.34(4)
O2 Ag2 O2 2_756 5_766 78.34(4)
O2 Ag2 O2 . 5_766 101.33(4)
O2 Ag2 O2 6_566 5_766 174.04(5)
O2 Ag2 O4 2_756 . 118.73(4)
O2 Ag2 O4 . . 55.50(4)
O2 Ag2 O4 6_566 . 61.33(4)
O2 Ag2 O4 5_766 . 113.50(4)
O2 Ag2 O4 2_756 2_756 55.50(4)
O2 Ag2 O4 . 2_756 118.73(4)
O2 Ag2 O4 6_566 2_756 113.50(4)
O2 Ag2 O4 5_766 2_756 61.33(4)
O4 Ag2 O4 . 2_756 77.51(5)
O2 Ag2 O5 2_756 8_556 114.87(4)
O2 Ag2 O5 . 8_556 71.23(4)
O2 Ag2 O5 6_566 8_556 101.56(4)
O2 Ag2 O5 5_766 8_556 83.86(4)
O4 Ag2 O5 . 8_556 125.84(3)
O4 Ag2 O5 2_756 8_556 144.70(3)
O2 Ag2 O5 2_756 7_656 71.23(4)
O2 Ag2 O5 . 7_656 114.87(4)
O2 Ag2 O5 6_566 7_656 83.86(4)
O2 Ag2 O5 5_766 7_656 101.56(4)
O4 Ag2 O5 . 7_656 144.70(3)
O4 Ag2 O5 2_756 7_656 125.84(3)
O5 Ag2 O5 8_556 7_656 52.03(4)
O2 Ag2 O1 2_756 6_566 119.96(4)
O2 Ag2 O1 . 6_566 64.62(4)
O2 Ag2 O1 6_566 6_566 49.21(3)
O2 Ag2 O1 5_766 6_566 136.08(3)
O4 Ag2 O1 . 6_566 92.94(3)
O4 Ag2 O1 2_756 6_566 162.54(3)
O5 Ag2 O1 8_556 6_566 52.36(3)
O5 Ag2 O1 7_656 6_566 56.78(3)
O2 Ag2 O1 2_756 5_766 64.62(4)
O2 Ag2 O1 . 5_766 119.96(4)
O2 Ag2 O1 6_566 5_766 136.08(3)
O2 Ag2 O1 5_766 5_766 49.21(3)
O4 Ag2 O1 . 5_766 162.54(3)
O4 Ag2 O1 2_756 5_766 92.94(3)
O5 Ag2 O1 8_556 5_766 56.78(3)
O5 Ag2 O1 7_656 5_766 52.36(3)
O6 Fe1 O2 . . 93.77(5)
O6 Fe1 O4 . 6_565 110.10(5)
O2 Fe1 O4 . 6_565 86.76(5)
O6 Fe1 O1 . 6_566 86.70(5)
O2 Fe1 O1 . 6_566 100.62(5)
O4 Fe1 O1 6_565 6_566 161.33(5)
O6 Fe1 O5 . 8_556 163.25(5)
O2 Fe1 O5 . 8_556 101.04(5)
O4 Fe1 O5 6_565 8_556 78.79(5)
O1 Fe1 O5 6_566 8_556 82.95(5)
O6 Fe1 O1 . 4_645 80.26(5)
O2 Fe1 O1 . 4_645 171.95(5)
O4 Fe1 O1 6_565 4_645 90.22(4)
O1 Fe1 O1 6_566 4_645 84.52(5)
O5 Fe1 O1 8_556 4_645 85.66(5)
O3 Fe2 O3 8_566 7_666 80.97(7)
O3 Fe2 O5 8_566 4_655 91.27(5)
O3 Fe2 O5 7_666 4_655 112.81(5)
O3 Fe2 O5 8_566 3_556 112.81(5)
O3 Fe2 O5 7_666 3_556 91.27(5)
O5 Fe2 O5 4_655 3_556 148.74(7)
O3 Fe2 O4 8_566 2_756 85.08(5)
O3 Fe2 O4 7_666 2_756 164.39(5)
O5 Fe2 O4 4_655 2_756 74.29(4)
O5 Fe2 O4 3_556 2_756 87.71(4)
O3 Fe2 O4 8_566 . 164.39(5)
O3 Fe2 O4 7_666 . 85.08(5)
O5 Fe2 O4 4_655 . 87.71(4)
O5 Fe2 O4 3_556 . 74.29(4)
O4 Fe2 O4 2_756 . 109.56(7)
O3 P1 O2 . . 112.57(7)
O3 P1 O1 . . 108.72(7)
O2 P1 O1 . . 109.47(7)
O3 P1 O4 . . 109.98(7)
O2 P1 O4 . . 107.31(7)
O1 P1 O4 . . 108.73(7)
O6 P2 O6 2_655 . 104.43(10)
O6 P2 O5 2_655 2_655 108.75(7)
O6 P2 O5 . 2_655 112.14(7)
O6 P2 O5 2_655 . 112.14(7)
O6 P2 O5 . . 108.75(7)
O5 P2 O5 2_655 . 110.52(9)

loop_
_geom_bond_atom_site_label_1
_geom_bond_atom_site_label_2
_geom_bond_site_symmetry_2
_geom_bond_distance
Ag1 O6 6_566 2.3320(13)
Ag1 O6 2_655 2.3320(13)
Ag1 O3 6_566 2.4356(14)
Ag1 O3 2_655 2.4356(14)
Ag1 O3 5_666 2.5724(13)
Ag1 O3 . 2.5725(13)
Ag1 O6 5_666 2.9176(13)
Ag1 O6 . 2.9176(13)
Ag2 O2 2_756 2.4733(13)
Ag2 O2 . 2.4733(13)
Ag2 O2 6_566 2.6204(13)
Ag2 O2 5_766 2.6204(13)
Ag2 O4 . 2.8341(12)
Ag2 O4 2_756 2.8341(12)
Ag2 O5 8_556 2.9035(13)
Ag2 O5 7_656 2.9035(12)
Fe1 O6 . 1.9656(13)
Fe1 O2 . 2.0108(12)
Fe1 O4 6_565 2.0481(12)
Fe1 O1 6_566 2.0669(11)
Fe1 O5 8_556 2.0705(12)
Fe1 O1 4_645 2.1695(12)
Fe2 O3 8_566 2.1099(13)
Fe2 O3 7_666 2.1099(13)
Fe2 O5 4_655 2.1575(11)
Fe2 O5 3_556 2.1575(11)
Fe2 O4 2_756 2.1717(12)
Fe2 O4 . 2.1717(12)
P1 O3 . 1.5270(13)
P1 O2 . 1.5393(12)
P1 O1 . 1.5451(12)
P1 O4 . 1.5543(12)
P2 O6 2_655 1.5346(13)
P2 O6 . 1.5346(13)
P2 O5 2_655 1.5498(12)
P2 O5 . 1.5498(12)

_cod_database_fobs_code 2242221
